data_7123832
loop_
_publ_author_name
'Kurosaki, Ryo'
'Suzuki, Mitsuhara'
'Hayashi, Hironobu'
'FUJIKI, Michiya'
'Aratani, Naoki'
'Yamada, Hiroko'

_publ_section_title
;
 Torsional chirality generation based on cyclic oligomers constructed from
 an odd number of pyrenes
;
_journal_name_full 'Chemical Communications'
_journal_paper_doi 10.1039/C9CC03123E
_journal_year 2019
_chemical_formula_moiety 'C132 H120 O12, 2(C H2 Cl2)'
_chemical_formula_sum 'C134 H124 Cl4 O12'
_chemical_formula_weight 2068.12
_chemical_name_common CP6
_chemical_name_systematic CP6
_space_group_crystal_system monoclinic
_space_group_IT_number 14
_space_group_name_Hall '-P 2yn'
_space_group_name_H-M_alt 'P 1 21/n 1'
_symmetry_space_group_name_Hall '-P 2yn'
_symmetry_space_group_name_H-M 'P 1 21/n 1'
_atom_sites_solution_hydrogens geom
_audit_creation_method SHELXL-2014/7
_audit_update_record
;
2019-04-17 deposited with the CCDC.    2019-07-10 downloaded from the CCDC.
;
_cell_angle_alpha 90
_cell_angle_beta 111.956(4)
_cell_angle_gamma 90
_cell_formula_units_Z 2
_cell_length_a 18.716(4)
_cell_length_b 15.758(4)
_cell_length_c 18.963(5)
_cell_measurement_reflns_used 1747
_cell_measurement_temperature 90
_cell_measurement_theta_max 21.95
_cell_measurement_theta_min 2.32
_cell_volume 5187(2)
_computing_cell_refinement 'APEX2 (Bruker AXS, 2006)'
_computing_data_collection 'APEX2 (Bruker AXS, 2006)'
_computing_data_reduction 'SAINT (Bruker AXS, 2004)'
_computing_molecular_graphics 'XSHEL (Bruker AXS,2002)'
_computing_publication_material 'XCIF (Bruker AXS, 2001)'
_computing_structure_refinement 'SHELXL-97 (Sheldrick, 1997)'
_computing_structure_solution 'SHELXS-97 (Sheldrick, 1997)'
_diffrn_ambient_temperature 90
_diffrn_detector_area_resol_mean 8.333
_diffrn_measured_fraction_theta_full 1.000
_diffrn_measured_fraction_theta_max 1.000
_diffrn_measurement_device_type 'Bruker APEXII CCD area detector'
_diffrn_measurement_method 'phi and omega scans'
_diffrn_radiation_monochromator graphite
_diffrn_radiation_source 'fine-focus sealed tube'
_diffrn_radiation_type MoK\a
_diffrn_radiation_wavelength 0.71073
_diffrn_reflns_av_R_equivalents 0.1190
_diffrn_reflns_av_unetI/netI 0.1478
_diffrn_reflns_Laue_measured_fraction_full 1.000
_diffrn_reflns_Laue_measured_fraction_max 1.000
_diffrn_reflns_limit_h_max 16
_diffrn_reflns_limit_h_min -22
_diffrn_reflns_limit_k_max 19
_diffrn_reflns_limit_k_min -19
_diffrn_reflns_limit_l_max 22
_diffrn_reflns_limit_l_min -23
_diffrn_reflns_number 29527
_diffrn_reflns_point_group_measured_fraction_full 1.000
_diffrn_reflns_point_group_measured_fraction_max 1.000
_diffrn_reflns_theta_full 25.242
_diffrn_reflns_theta_max 25.799
_diffrn_reflns_theta_min 1.735
_exptl_absorpt_coefficient_mu 0.182
_exptl_absorpt_correction_T_max 0.995
_exptl_absorpt_correction_T_min 0.839
_exptl_absorpt_correction_type multi-scan
_exptl_absorpt_process_details
;
SADABS Sheldrick 1996
;
_exptl_crystal_colour yellow
_exptl_crystal_density_diffrn 1.324
_exptl_crystal_description prism
_exptl_crystal_F_000 2184
_exptl_crystal_recrystallization_method 'Vapour deposition'
_exptl_crystal_size_max 0.150
_exptl_crystal_size_mid 0.150
_exptl_crystal_size_min 0.030
_refine_diff_density_max 0.820
_refine_diff_density_min -0.404
_refine_diff_density_rms 0.068
_refine_ls_extinction_method none
_refine_ls_goodness_of_fit_ref 1.101
_refine_ls_hydrogen_treatment constr
_refine_ls_matrix_type full
_refine_ls_number_parameters 738
_refine_ls_number_reflns 9962
_refine_ls_number_restraints 15
_refine_ls_restrained_S_all 1.109
_refine_ls_R_factor_all 0.1890
_refine_ls_R_factor_gt 0.0793
_refine_ls_shift/su_max 0.000
_refine_ls_shift/su_mean 0.000
_refine_ls_structure_factor_coef Fsqd
_refine_ls_weighting_details 'w=1/[\s^2^(Fo^2^)+(0.1000P)^2^+0.0637P] where P=(Fo^2^+2Fc^2^)/3'
_refine_ls_weighting_scheme calc
_refine_ls_wR_factor_gt 0.1765
_refine_ls_wR_factor_ref 0.2405
_reflns_Friedel_coverage 0.000
_reflns_number_gt 4682
_reflns_number_total 9962
_reflns_threshold_expression 'I > 2\s(I)'
_cod_data_source_file c9cc03123e2.cif
_cod_data_source_block 80625RK_0m
_cod_database_code 7123832
_shelx_shelxl_version_number 2014/7
_shelx_space_group_comment
;
The symmetry employed for this shelxl refinement is uniquely defined
by the following loop, which should always be used as a source of
symmetry information in preference to the above space-group names.
They are only intended as comments.
;
_shelx_estimated_absorpt_t_min 0.973
_shelx_estimated_absorpt_t_max 0.995

loop_
_space_group_symop_operation_xyz
'x, y, z'
'-x+1/2, y+1/2, -z+1/2'
'-x, -y, -z'
'x-1/2, -y-1/2, z-1/2'

loop_
_atom_site_label
_atom_site_type_symbol
_atom_site_fract_x
_atom_site_fract_y
_atom_site_fract_z
_atom_site_U_iso_or_equiv
_atom_site_adp_type
_atom_site_occupancy
_atom_site_site_symmetry_order
_atom_site_calc_flag
_atom_site_refinement_flags_posn
_atom_site_refinement_flags_adp
_atom_site_refinement_flags_occupancy
_atom_site_disorder_assembly
_atom_site_disorder_group
C1 C 0.6613(3) 0.1762(3) 0.4884(3) 0.0260(11) Uani 1 1 d . . . . .
C2 C 0.7298(3) 0.1537(3) 0.5462(3) 0.0294(12) Uani 1 1 d . . . . .
H2 H 0.7770 0.1631 0.5395 0.035 Uiso 1 1 calc R U . . .
C3 C 0.7314(3) 0.1182(3) 0.6132(3) 0.0294(12) Uani 1 1 d . . . . .
H3 H 0.7795 0.1050 0.6523 0.035 Uiso 1 1 calc R U . . .
C4 C 0.6632(3) 0.1015(3) 0.6241(3) 0.0234(11) Uani 1 1 d . . . . .
C5 C 0.6630(3) 0.0631(3) 0.6930(3) 0.0278(12) Uani 1 1 d . . . . .
C6 C 0.5958(3) 0.0431(3) 0.7007(3) 0.0278(11) Uani 1 1 d . . . . .
C7 C 0.5228(3) 0.0659(3) 0.6438(3) 0.0218(11) Uani 1 1 d . . . . .
C8 C 0.4539(3) 0.0541(3) 0.6542(3) 0.0252(11) Uani 1 1 d . . . . .
H8 H 0.4544 0.0272 0.6992 0.030 Uiso 1 1 calc R U . . .
C9 C 0.3848(3) 0.0805(3) 0.6006(3) 0.0261(11) Uani 1 1 d . . . . .
H9 H 0.3387 0.0720 0.6096 0.031 Uiso 1 1 calc R U . . .
C10 C 0.3811(3) 0.1198(3) 0.5331(3) 0.0235(11) Uani 1 1 d . . . . .
C11 C 0.4502(3) 0.1324(3) 0.5208(3) 0.0231(11) Uani 1 1 d . . . . .
C12 C 0.4519(3) 0.1749(3) 0.4545(3) 0.0280(12) Uani 1 1 d . . . . .
H12 H 0.4049 0.1941 0.4171 0.034 Uiso 1 1 calc R U . . .
C13 C 0.5186(3) 0.1882(3) 0.4437(3) 0.0274(12) Uani 1 1 d . . . . .
H13 H 0.5171 0.2161 0.3987 0.033 Uiso 1 1 calc R U . . .
C14 C 0.5911(3) 0.1616(3) 0.4981(3) 0.0269(11) Uani 1 1 d . . . . .
C15 C 0.5919(3) 0.1221(3) 0.5659(3) 0.0221(11) Uani 1 1 d . . . . .
C16 C 0.5215(3) 0.1060(3) 0.5758(3) 0.0220(11) Uani 1 1 d . . . . .
C17 C 0.7500(4) 0.0614(6) 0.8209(4) 0.034(2) Uani 0.681(11) 1 d D . P A 1
H17A H 0.7373 0.0115 0.8458 0.041 Uiso 0.681(11) 1 calc R U P A 1
H17B H 0.7191 0.1102 0.8262 0.041 Uiso 0.681(11) 1 calc R U P A 1
C18 C 0.8344(4) 0.0814(6) 0.8576(4) 0.031(2) Uani 0.681(11) 1 d D . P A 1
H18A H 0.8454 0.1350 0.8363 0.037 Uiso 0.681(11) 1 calc R U P A 1
H18B H 0.8646 0.0356 0.8461 0.037 Uiso 0.681(11) 1 calc R U P A 1
C19 C 0.8587(5) 0.0902(5) 0.9425(4) 0.042(3) Uani 0.681(11) 1 d D . P A 1
H19A H 0.8352 0.1412 0.9541 0.064 Uiso 0.681(11) 1 calc R U P A 1
H19B H 0.9150 0.0949 0.9657 0.064 Uiso 0.681(11) 1 calc R U P A 1
H19C H 0.8419 0.0402 0.9628 0.064 Uiso 0.681(11) 1 calc R U P A 1
C17A C 0.7481(10) 0.1124(15) 0.8143(10) 0.051(6) Uiso 0.319(11) 1 d D . P A 2
H17C H 0.7627 0.1676 0.7987 0.062 Uiso 0.319(11) 1 calc R U P A 2
H17D H 0.6993 0.1208 0.8225 0.062 Uiso 0.319(11) 1 calc R U P A 2
C18A C 0.8114(12) 0.0849(16) 0.8900(13) 0.066(8) Uiso 0.319(11) 1 d D . P A 2
H18C H 0.8124 0.1245 0.9308 0.079 Uiso 0.319(11) 1 calc R U P A 2
H18D H 0.7996 0.0274 0.9038 0.079 Uiso 0.319(11) 1 calc R U P A 2
C19A C 0.8881(14) 0.0841(16) 0.8836(16) 0.102(11) Uani 0.319(11) 1 d D . P A 2
H19D H 0.8815 0.0799 0.8300 0.152 Uiso 0.319(11) 1 calc R U P A 2
H19E H 0.9179 0.0354 0.9116 0.152 Uiso 0.319(11) 1 calc R U P A 2
H19F H 0.9157 0.1367 0.9052 0.152 Uiso 0.319(11) 1 calc R U P A 2
C20 C 0.6040(6) -0.0957(6) 0.7470(6) 0.031(3) Uani 0.545(15) 1 d D U P B 3
H20A H 0.5632 -0.1117 0.6980 0.038 Uiso 0.545(15) 1 calc R U P B 3
H20B H 0.6545 -0.1046 0.7426 0.038 Uiso 0.545(15) 1 calc R U P B 3
C21 C 0.5985(5) -0.1493(5) 0.8079(5) 0.027(3) Uani 0.545(15) 1 d . . P B 3
H21A H 0.5476 -0.1406 0.8116 0.033 Uiso 0.545(15) 1 calc R U P B 3
H21B H 0.6386 -0.1320 0.8570 0.033 Uiso 0.545(15) 1 calc R U P B 3
C22 C 0.6084(7) -0.2420(7) 0.7942(7) 0.032(3) Uani 0.545(15) 1 d . . P B 3
H22A H 0.5725 -0.2578 0.7432 0.048 Uiso 0.545(15) 1 calc R U P B 3
H22B H 0.5978 -0.2762 0.8323 0.048 Uiso 0.545(15) 1 calc R U P B 3
H22C H 0.6614 -0.2522 0.7980 0.048 Uiso 0.545(15) 1 calc R U P B 3
C20A C 0.5809(14) -0.0835(14) 0.7753(15) 0.119(10) Uiso 0.455(15) 1 d D . P B 4
H20C H 0.5743 -0.0922 0.8242 0.143 Uiso 0.455(15) 1 calc R U P B 4
H20D H 0.5354 -0.1059 0.7331 0.143 Uiso 0.455(15) 1 calc R U P B 4
C21A C 0.6502(11) -0.1196(11) 0.7758(11) 0.081(6) Uiso 0.455(15) 1 d . . P B 4
H21C H 0.6941 -0.1030 0.8223 0.097 Uiso 0.455(15) 1 calc R U P B 4
H21D H 0.6608 -0.1010 0.7308 0.097 Uiso 0.455(15) 1 calc R U P B 4
C22A C 0.6366(14) -0.2196(12) 0.7739(13) 0.088(7) Uani 0.455(15) 1 d . . P B 4
H22D H 0.6328 -0.2378 0.8218 0.132 Uiso 0.455(15) 1 calc R U P B 4
H22E H 0.6799 -0.2488 0.7671 0.132 Uiso 0.455(15) 1 calc R U P B 4
H22F H 0.5887 -0.2338 0.7315 0.132 Uiso 0.455(15) 1 calc R U P B 4
C23 C 0.3064(3) 0.1469(3) 0.4763(3) 0.0235(11) Uani 1 1 d . . . . .
C24 C 0.2760(3) 0.1041(3) 0.4073(3) 0.0244(11) Uani 1 1 d . . . . .
H24 H 0.3053 0.0596 0.3976 0.029 Uiso 1 1 calc R U . . .
C25 C 0.2052(3) 0.1233(3) 0.3523(3) 0.0255(11) Uani 1 1 d . . . . .
H25 H 0.1861 0.0913 0.3066 0.031 Uiso 1 1 calc R U . . .
C26 C 0.1617(3) 0.1902(3) 0.3639(3) 0.0218(10) Uani 1 1 d . . . . .
C27 C 0.0890(3) 0.2131(3) 0.3081(2) 0.0236(11) Uani 1 1 d . . . . .
C28 C 0.0473(3) 0.2792(3) 0.3196(3) 0.0248(11) Uani 1 1 d . . . . .
C29 C 0.0785(3) 0.3308(3) 0.3863(3) 0.0230(11) Uani 1 1 d . . . . .
C30 C 0.0409(3) 0.4043(3) 0.3955(3) 0.0256(11) Uani 1 1 d . . . . .
H30 H -0.0068 0.4204 0.3572 0.031 Uiso 1 1 calc R U . . .
C31 C 0.0726(3) 0.4533(3) 0.4599(3) 0.0249(11) Uani 1 1 d . . . . .
H31 H 0.0466 0.5035 0.4645 0.030 Uiso 1 1 calc R U . . .
C32 C 0.1411(3) 0.4321(3) 0.5181(3) 0.0230(11) Uani 1 1 d . . . . .
C33 C 0.1807(3) 0.3582(3) 0.5101(2) 0.0209(10) Uani 1 1 d . . . . .
C34 C 0.2523(3) 0.3326(3) 0.5672(3) 0.0233(11) Uani 1 1 d . . . . .
H34 H 0.2730 0.3647 0.6128 0.028 Uiso 1 1 calc R U . . .
C35 C 0.2915(3) 0.2639(3) 0.5581(3) 0.0246(11) Uani 1 1 d . . . . .
H35 H 0.3384 0.2481 0.5977 0.029 Uiso 1 1 calc R U . . .
C36 C 0.2631(3) 0.2145(3) 0.4890(3) 0.0230(11) Uani 1 1 d . . . . .
C37 C 0.1914(3) 0.2371(3) 0.4329(2) 0.0201(10) Uani 1 1 d . . . . .
C38 C 0.1495(3) 0.3082(3) 0.4432(2) 0.0210(10) Uani 1 1 d . . . . .
C39 C 0.0396(3) 0.2092(3) 0.1713(3) 0.0379(13) Uani 1 1 d . . . . .
H39A H 0.0657 0.2650 0.1787 0.046 Uiso 1 1 calc R U . . .
H39B H -0.0167 0.2191 0.1520 0.046 Uiso 1 1 calc R U . . .
C40 C 0.0599(3) 0.1574(3) 0.1147(3) 0.0403(14) Uani 1 1 d . . . . .
H40A H 0.0346 0.1825 0.0635 0.048 Uiso 1 1 calc R U . . .
H40B H 0.0396 0.0991 0.1132 0.048 Uiso 1 1 calc R U . . .
C41 C 0.1461(3) 0.1531(4) 0.1337(3) 0.0508(16) Uani 1 1 d . . . . .
H41A H 0.1664 0.2106 0.1350 0.076 Uiso 1 1 calc R U . . .
H41B H 0.1562 0.1197 0.0949 0.076 Uiso 1 1 calc R U . . .
H41C H 0.1712 0.1261 0.1835 0.076 Uiso 1 1 calc R U . . .
C42 C -0.0874(3) 0.2687(4) 0.2816(4) 0.0557(17) Uani 1 1 d . . . . .
H42A H -0.0839 0.2917 0.3314 0.067 Uiso 1 1 calc R U . . .
H42B H -0.1351 0.2915 0.2427 0.067 Uiso 1 1 calc R U . . .
C43 C -0.0948(4) 0.1791(4) 0.2836(5) 0.076(2) Uani 1 1 d . . . . .
H43A H -0.0474 0.1555 0.3225 0.092 Uiso 1 1 calc R U . . .
H43B H -0.0994 0.1555 0.2337 0.092 Uiso 1 1 calc R U . . .
C44 C -0.1644(3) 0.1505(4) 0.3016(4) 0.0604(18) Uani 1 1 d . . . . .
H44A H -0.1617 0.1761 0.3497 0.091 Uiso 1 1 calc R U . . .
H44B H -0.1641 0.0886 0.3061 0.091 Uiso 1 1 calc R U . . .
H44C H -0.2120 0.1687 0.2607 0.091 Uiso 1 1 calc R U . . .
C45 C 0.1747(3) 0.4855(3) 0.5877(3) 0.0225(11) Uani 1 1 d . . . . .
C46 C 0.1664(3) 0.4628(3) 0.6546(3) 0.0264(11) Uani 1 1 d . . . . .
H46 H 0.1358 0.4148 0.6546 0.032 Uiso 1 1 calc R U . . .
C47 C 0.2010(3) 0.5073(3) 0.7214(3) 0.0280(12) Uani 1 1 d . . . . .
H47 H 0.1942 0.4896 0.7664 0.034 Uiso 1 1 calc R U . . .
C48 C 0.2460(3) 0.5788(3) 0.7228(3) 0.0236(11) Uani 1 1 d . . . . .
C49 C 0.2888(3) 0.6226(3) 0.7930(3) 0.0254(11) Uani 1 1 d . . . . .
C50 C 0.3329(3) 0.6913(3) 0.7917(3) 0.0274(11) Uani 1 1 d . . . . .
C51 C 0.3350(3) 0.7244(3) 0.7229(3) 0.0256(11) Uani 1 1 d . . . . .
C52 C 0.3719(3) 0.8000(3) 0.7193(3) 0.0310(12) Uani 1 1 d . . . . .
H52 H 0.3975 0.8310 0.7647 0.037 Uiso 1 1 calc R U . . .
C53 C 0.3723(3) 0.8305(3) 0.6521(3) 0.0299(12) Uani 1 1 d . . . . .
H53 H 0.3975 0.8828 0.6521 0.036 Uiso 1 1 calc R U . . .
C54 C 0.3371(3) 0.7878(3) 0.5836(3) 0.0275(11) Uani 1 1 d . . . . .
C55 C 0.2985(3) 0.7106(3) 0.5844(3) 0.0237(11) Uani 1 1 d . . . . .
C56 C 0.2646(3) 0.6597(3) 0.5175(3) 0.0255(11) Uani 1 1 d . . . . .
H56 H 0.2690 0.6771 0.4713 0.031 Uiso 1 1 calc R U . . .
C57 C 0.2264(2) 0.5871(3) 0.5188(3) 0.0232(11) Uani 1 1 d . . . . .
H57 H 0.2061 0.5538 0.4739 0.028 Uiso 1 1 calc R U . . .
C58 C 0.2159(3) 0.5594(3) 0.5861(3) 0.0221(11) Uani 1 1 d . . . . .
C59 C 0.2525(2) 0.6067(3) 0.6547(3) 0.0212(10) Uani 1 1 d . . . . .
C60 C 0.2952(2) 0.6811(3) 0.6537(3) 0.0215(10) Uani 1 1 d . . . . .
C61 C 0.3475(3) 0.5763(3) 0.9229(3) 0.0348(12) Uani 1 1 d . . . . .
H61A H 0.3625 0.6301 0.9516 0.042 Uiso 1 1 calc R U . . .
H61B H 0.3907 0.5577 0.9085 0.042 Uiso 1 1 calc R U . . .
C62 C 0.3314(3) 0.5098(3) 0.9719(3) 0.0336(12) Uani 1 1 d . . . . .
H62A H 0.3173 0.4559 0.9433 0.040 Uiso 1 1 calc R U . . .
H62B H 0.2871 0.5280 0.9849 0.040 Uiso 1 1 calc R U . . .
C63 C 0.4009(3) 0.4957(4) 1.0443(3) 0.0459(15) Uani 1 1 d . . . . .
H63A H 0.4435 0.4734 1.0316 0.069 Uiso 1 1 calc R U . . .
H63B H 0.3878 0.4549 1.0766 0.069 Uiso 1 1 calc R U . . .
H63C H 0.4163 0.5496 1.0714 0.069 Uiso 1 1 calc R U . . .
C64 C 0.4558(3) 0.7212(3) 0.8871(3) 0.0301(12) Uani 1 1 d . . . . .
H64A H 0.4760 0.7369 0.8475 0.036 Uiso 1 1 calc R U . . .
H64B H 0.4678 0.6606 0.9000 0.036 Uiso 1 1 calc R U . . .
C65 C 0.4928(3) 0.7745(4) 0.9559(3) 0.0440(14) Uani 1 1 d . . . . .
H65A H 0.4692 0.7618 0.9935 0.053 Uiso 1 1 calc R U . . .
H65B H 0.4833 0.8351 0.9418 0.053 Uiso 1 1 calc R U . . .
C66 C 0.5777(3) 0.7593(4) 0.9914(3) 0.0482(15) Uani 1 1 d . . . . .
H66A H 0.5873 0.6992 1.0047 0.072 Uiso 1 1 calc R U . . .
H66B H 0.5996 0.7939 1.0375 0.072 Uiso 1 1 calc R U . . .
H66C H 0.6017 0.7749 0.9554 0.072 Uiso 1 1 calc R U . . .
C67 C 0.932(2) 0.991(2) 0.1639(14) 0.27(3) Uiso 0.600(4) 1 d D . P C 1
H67A H 0.8753 0.9919 0.1460 0.326 Uiso 0.600(4) 1 calc R U P C 1
H67B H 0.9500 1.0499 0.1608 0.326 Uiso 0.600(4) 1 calc R U P C 1
Cl1 Cl 0.96227(14) 0.92247(16) 0.10638(17) 0.0615(11) Uani 0.600(4) 1 d D . P C 1
Cl2 Cl 0.9725(2) 0.9542(2) 0.2596(2) 0.0850(13) Uani 0.600(4) 1 d D . P C 1
C68 C 0.9728(19) 0.9877(18) 0.2342(15) 0.151(16) Uiso 0.400(4) 1 d D . P C 2
H68A H 0.9402 0.9902 0.2650 0.181 Uiso 0.400(4) 1 calc R U P C 2
H68B H 1.0098 1.0355 0.2495 0.181 Uiso 0.400(4) 1 calc R U P C 2
Cl3 Cl 1.0224(3) 0.8914(3) 0.2494(3) 0.087(2) Uani 0.400(4) 1 d D . P C 2
Cl4 Cl 0.9184(4) 0.9951(3) 0.1428(5) 0.084(2) Uani 0.400(4) 1 d D . P C 2
O1 O 0.73381(19) 0.0449(2) 0.7468(2) 0.0409(9) Uani 1 1 d D . . . .
O2 O 0.59492(19) 0.0006(2) 0.7641(2) 0.0478(10) Uani 1 1 d D . . . .
O3 O 0.06355(18) 0.16412(18) 0.24302(17) 0.0277(8) Uani 1 1 d . . . . .
O4 O -0.02334(19) 0.30004(19) 0.26582(18) 0.0317(8) Uani 1 1 d . . . . .
O5 O 0.28040(17) 0.58938(19) 0.85631(18) 0.0289(8) Uani 1 1 d . . . . .
O6 O 0.37357(17) 0.73424(19) 0.85896(18) 0.0302(8) Uani 1 1 d . . . . .

loop_
_atom_site_aniso_label
_atom_site_aniso_U_11
_atom_site_aniso_U_22
_atom_site_aniso_U_33
_atom_site_aniso_U_23
_atom_site_aniso_U_13
_atom_site_aniso_U_12
C1 0.033(3) 0.016(2) 0.035(3) -0.006(2) 0.020(3) -0.004(2)
C2 0.033(3) 0.016(2) 0.046(3) -0.001(2) 0.023(3) -0.005(2)
C3 0.024(3) 0.020(3) 0.045(3) -0.003(2) 0.014(3) -0.002(2)
C4 0.030(3) 0.012(2) 0.031(3) -0.001(2) 0.015(2) -0.004(2)
C5 0.024(3) 0.019(3) 0.039(3) 0.000(2) 0.010(3) 0.003(2)
C6 0.033(3) 0.018(2) 0.038(3) 0.003(2) 0.019(3) -0.001(2)
C7 0.027(3) 0.010(2) 0.034(3) 0.0000(19) 0.018(2) 0.0014(19)
C8 0.029(3) 0.014(2) 0.035(3) 0.002(2) 0.015(2) -0.003(2)
C9 0.030(3) 0.021(2) 0.033(3) -0.003(2) 0.017(2) -0.001(2)
C10 0.026(3) 0.014(2) 0.032(3) -0.001(2) 0.013(2) -0.002(2)
C11 0.031(3) 0.014(2) 0.028(3) -0.001(2) 0.015(2) -0.002(2)
C12 0.028(3) 0.026(3) 0.031(3) -0.001(2) 0.012(2) -0.001(2)
C13 0.034(3) 0.025(3) 0.026(3) 0.004(2) 0.015(2) 0.000(2)
C14 0.033(3) 0.018(2) 0.037(3) -0.003(2) 0.021(3) -0.003(2)
C15 0.028(3) 0.011(2) 0.031(3) -0.005(2) 0.016(2) -0.001(2)
C16 0.028(3) 0.011(2) 0.033(3) -0.005(2) 0.018(2) -0.0050(19)
C17 0.032(5) 0.033(5) 0.037(5) 0.011(4) 0.013(4) 0.003(4)
C18 0.015(5) 0.052(5) 0.022(5) 0.002(4) 0.002(4) -0.006(4)
C19 0.046(6) 0.058(6) 0.025(5) -0.008(4) 0.015(4) 0.013(4)
C19A 0.12(3) 0.052(16) 0.11(3) -0.023(15) 0.01(2) -0.001(17)
C20 0.024(6) 0.037(5) 0.030(5) 0.027(4) 0.005(4) 0.006(4)
C21 0.030(6) 0.022(6) 0.032(6) 0.004(4) 0.014(4) 0.000(4)
C22 0.038(7) 0.018(6) 0.036(7) 0.017(5) 0.008(5) 0.003(5)
C22A 0.113(19) 0.057(12) 0.088(16) 0.034(10) 0.030(13) -0.003(11)
C23 0.028(3) 0.019(2) 0.027(3) 0.002(2) 0.014(2) -0.002(2)
C24 0.026(3) 0.018(2) 0.033(3) 0.002(2) 0.015(2) 0.003(2)
C25 0.031(3) 0.018(2) 0.029(3) -0.002(2) 0.014(2) -0.003(2)
C26 0.026(3) 0.016(2) 0.026(3) 0.003(2) 0.013(2) 0.000(2)
C27 0.034(3) 0.021(2) 0.018(3) 0.000(2) 0.012(2) -0.007(2)
C28 0.027(3) 0.023(3) 0.023(3) 0.000(2) 0.009(2) 0.001(2)
C29 0.031(3) 0.022(2) 0.022(3) 0.000(2) 0.016(2) -0.003(2)
C30 0.030(3) 0.021(3) 0.026(3) 0.005(2) 0.010(2) 0.003(2)
C31 0.031(3) 0.016(2) 0.030(3) -0.001(2) 0.014(2) 0.002(2)
C32 0.032(3) 0.013(2) 0.029(3) -0.003(2) 0.018(2) -0.006(2)
C33 0.025(3) 0.019(2) 0.023(3) 0.002(2) 0.014(2) -0.002(2)
C34 0.026(3) 0.020(2) 0.024(3) -0.005(2) 0.010(2) -0.004(2)
C35 0.024(3) 0.020(2) 0.027(3) -0.002(2) 0.007(2) -0.001(2)
C36 0.025(3) 0.017(2) 0.029(3) 0.002(2) 0.012(2) -0.004(2)
C37 0.028(3) 0.015(2) 0.023(3) 0.0020(19) 0.016(2) -0.007(2)
C38 0.027(3) 0.015(2) 0.024(3) 0.0021(19) 0.012(2) -0.003(2)
C39 0.046(3) 0.037(3) 0.030(3) 0.004(2) 0.013(3) 0.006(3)
C40 0.059(4) 0.032(3) 0.031(3) 0.000(2) 0.018(3) -0.001(3)
C41 0.066(5) 0.047(4) 0.055(4) 0.008(3) 0.041(3) 0.010(3)
C42 0.037(4) 0.053(4) 0.061(4) 0.013(3) 0.000(3) 0.011(3)
C43 0.046(4) 0.071(5) 0.096(6) 0.007(4) 0.008(4) -0.006(4)
C44 0.042(4) 0.065(4) 0.068(5) -0.001(4) 0.015(3) -0.014(3)
C45 0.023(3) 0.015(2) 0.031(3) -0.006(2) 0.012(2) -0.0004(19)
C46 0.032(3) 0.018(2) 0.033(3) -0.002(2) 0.016(2) -0.006(2)
C47 0.040(3) 0.025(3) 0.026(3) 0.001(2) 0.020(2) -0.001(2)
C48 0.028(3) 0.020(2) 0.026(3) -0.005(2) 0.014(2) 0.003(2)
C49 0.032(3) 0.019(2) 0.029(3) -0.002(2) 0.015(2) 0.001(2)
C50 0.028(3) 0.024(3) 0.033(3) -0.009(2) 0.013(2) -0.001(2)
C51 0.028(3) 0.021(3) 0.035(3) -0.004(2) 0.021(2) 0.000(2)
C52 0.037(3) 0.024(3) 0.038(3) -0.008(2) 0.021(3) -0.005(2)
C53 0.033(3) 0.021(3) 0.040(3) -0.004(2) 0.019(3) -0.009(2)
C54 0.024(3) 0.024(3) 0.041(3) -0.001(2) 0.019(2) 0.000(2)
C55 0.020(3) 0.020(2) 0.033(3) -0.006(2) 0.012(2) -0.002(2)
C56 0.034(3) 0.019(2) 0.031(3) -0.002(2) 0.021(2) 0.002(2)
C57 0.024(3) 0.021(2) 0.026(3) -0.002(2) 0.011(2) 0.001(2)
C58 0.027(3) 0.014(2) 0.028(3) 0.000(2) 0.013(2) 0.005(2)
C59 0.017(3) 0.019(2) 0.029(3) 0.000(2) 0.011(2) 0.0039(19)
C60 0.021(3) 0.020(2) 0.026(3) -0.003(2) 0.012(2) 0.003(2)
C61 0.027(3) 0.042(3) 0.037(3) -0.002(3) 0.014(3) 0.001(2)
C62 0.033(3) 0.034(3) 0.034(3) 0.005(2) 0.014(3) 0.005(2)
C63 0.045(4) 0.050(4) 0.044(4) 0.006(3) 0.018(3) 0.008(3)
C64 0.024(3) 0.032(3) 0.034(3) -0.006(2) 0.010(2) -0.003(2)
C65 0.034(3) 0.055(4) 0.039(3) -0.016(3) 0.009(3) -0.003(3)
C66 0.036(3) 0.057(4) 0.048(4) -0.017(3) 0.011(3) -0.010(3)
Cl1 0.0445(17) 0.0489(17) 0.089(2) -0.0127(14) 0.0226(15) -0.0132(12)
Cl2 0.111(3) 0.060(2) 0.075(2) 0.0023(19) 0.025(2) -0.016(2)
Cl3 0.098(4) 0.077(4) 0.101(4) 0.011(3) 0.053(3) 0.003(3)
Cl4 0.074(3) 0.060(3) 0.140(5) -0.008(3) 0.065(4) -0.029(2)
O1 0.028(2) 0.044(2) 0.045(2) 0.0153(18) 0.0071(19) 0.0037(17)
O2 0.035(2) 0.059(3) 0.046(2) 0.024(2) 0.0111(19) -0.0026(19)
O3 0.038(2) 0.0199(17) 0.0220(19) -0.0004(14) 0.0073(16) 0.0005(14)
O4 0.031(2) 0.0282(19) 0.031(2) 0.0009(15) 0.0066(17) 0.0049(15)
O5 0.029(2) 0.0335(19) 0.0256(19) -0.0012(15) 0.0115(16) -0.0027(15)
O6 0.028(2) 0.0320(19) 0.031(2) -0.0063(15) 0.0122(16) -0.0035(15)

loop_
_atom_type_symbol
_atom_type_description
_atom_type_scat_dispersion_real
_atom_type_scat_dispersion_imag
_atom_type_scat_source
C C 0.0033 0.0016 'International Tables Vol C Tables 4.2.6.8 and 6.1.1.4'
H H 0.0000 0.0000 'International Tables Vol C Tables 4.2.6.8 and 6.1.1.4'
O O 0.0106 0.0060 'International Tables Vol C Tables 4.2.6.8 and 6.1.1.4'
Cl Cl 0.1484 0.1585 'International Tables Vol C Tables 4.2.6.8 and 6.1.1.4'

loop_
_geom_angle_atom_site_label_1
_geom_angle_atom_site_label_2
_geom_angle_atom_site_label_3
_geom_angle
_geom_angle_site_symmetry_3
C2 C1 C14 119.1(4) .
C2 C1 C54 119.5(4) 3_666
C14 C1 C54 121.4(4) 3_666
C3 C2 C1 121.9(5) .
C3 C2 H2 119.1 .
C1 C2 H2 119.1 .
C2 C3 C4 120.5(5) .
C2 C3 H3 119.7 .
C4 C3 H3 119.7 .
C3 C4 C15 119.3(4) .
C3 C4 C5 121.8(4) .
C15 C4 C5 118.9(4) .
C6 C5 O1 123.5(5) .
C6 C5 C4 120.8(4) .
O1 C5 C4 115.7(4) .
C5 C6 O2 121.2(4) .
C5 C6 C7 121.5(4) .
O2 C6 C7 117.3(4) .
C8 C7 C16 118.9(4) .
C8 C7 C6 122.3(4) .
C16 C7 C6 118.7(4) .
C9 C8 C7 121.4(4) .
C9 C8 H8 119.3 .
C7 C8 H8 119.3 .
C8 C9 C10 121.4(4) .
C8 C9 H9 119.3 .
C10 C9 H9 119.3 .
C9 C10 C11 118.5(4) .
C9 C10 C23 120.4(4) .
C11 C10 C23 121.1(4) .
C10 C11 C16 120.4(4) .
C10 C11 C12 122.2(4) .
C16 C11 C12 117.3(4) .
C13 C12 C11 121.9(4) .
C13 C12 H12 119.0 .
C11 C12 H12 119.0 .
C12 C13 C14 121.7(4) .
C12 C13 H13 119.1 .
C14 C13 H13 119.1 .
C1 C14 C15 119.5(4) .
C1 C14 C13 122.5(4) .
C15 C14 C13 117.9(4) .
C4 C15 C16 120.4(4) .
C4 C15 C14 119.6(4) .
C16 C15 C14 120.1(4) .
C11 C16 C15 121.0(4) .
C11 C16 C7 119.3(4) .
C15 C16 C7 119.6(4) .
O1 C17 C18 108.1(6) .
O1 C17 H17A 110.1 .
C18 C17 H17A 110.1 .
O1 C17 H17B 110.1 .
C18 C17 H17B 110.1 .
H17A C17 H17B 108.4 .
C17 C18 C19 111.1(7) .
C17 C18 H18A 109.4 .
C19 C18 H18A 109.4 .
C17 C18 H18B 109.4 .
C19 C18 H18B 109.4 .
H18A C18 H18B 108.0 .
C18 C19 H19A 109.5 .
C18 C19 H19B 109.5 .
H19A C19 H19B 109.5 .
C18 C19 H19C 109.5 .
H19A C19 H19C 109.5 .
H19B C19 H19C 109.5 .
C18A C17A O1 113.3(16) .
C18A C17A H17C 108.9 .
O1 C17A H17C 108.9 .
C18A C17A H17D 108.9 .
O1 C17A H17D 108.9 .
H17C C17A H17D 107.7 .
C19A C18A C17A 110.9(18) .
C19A C18A H18C 109.5 .
C17A C18A H18C 109.5 .
C19A C18A H18D 109.5 .
C17A C18A H18D 109.5 .
H18C C18A H18D 108.0 .
C18A C19A H19D 109.5 .
C18A C19A H19E 109.5 .
H19D C19A H19E 109.5 .
C18A C19A H19F 109.5 .
H19D C19A H19F 109.5 .
H19E C19A H19F 109.5 .
C21 C20 O2 110.4(8) .
C21 C20 H20A 109.6 .
O2 C20 H20A 109.6 .
C21 C20 H20B 109.6 .
O2 C20 H20B 109.6 .
H20A C20 H20B 108.1 .
C20 C21 C22 111.8(8) .
C20 C21 H21A 109.3 .
C22 C21 H21A 109.3 .
C20 C21 H21B 109.3 .
C22 C21 H21B 109.3 .
H21A C21 H21B 107.9 .
C21 C22 H22A 109.5 .
C21 C22 H22B 109.5 .
H22A C22 H22B 109.5 .
C21 C22 H22C 109.5 .
H22A C22 H22C 109.5 .
H22B C22 H22C 109.5 .
C21A C20A O2 99.2(16) .
C21A C20A H20C 111.9 .
O2 C20A H20C 111.9 .
C21A C20A H20D 111.9 .
O2 C20A H20D 111.9 .
H20C C20A H20D 109.6 .
C20A C21A C22A 105.0(17) .
C20A C21A H21C 110.7 .
C22A C21A H21C 110.7 .
C20A C21A H21D 110.7 .
C22A C21A H21D 110.7 .
H21C C21A H21D 108.8 .
C21A C22A H22D 109.5 .
C21A C22A H22E 109.5 .
H22D C22A H22E 109.5 .
C21A C22A H22F 109.5 .
H22D C22A H22F 109.5 .
H22E C22A H22F 109.5 .
C24 C23 C36 117.9(4) .
C24 C23 C10 119.3(4) .
C36 C23 C10 122.9(4) .
C25 C24 C23 122.9(4) .
C25 C24 H24 118.5 .
C23 C24 H24 118.5 .
C24 C25 C26 119.9(4) .
C24 C25 H25 120.1 .
C26 C25 H25 120.1 .
C25 C26 C37 119.0(4) .
C25 C26 C27 121.7(4) .
C37 C26 C27 119.2(4) .
C28 C27 O3 122.8(4) .
C28 C27 C26 121.3(4) .
O3 C27 C26 115.9(4) .
C27 C28 O4 120.8(4) .
C27 C28 C29 120.3(4) .
O4 C28 C29 118.8(4) .
C30 C29 C38 119.2(4) .
C30 C29 C28 121.4(4) .
C38 C29 C28 119.3(4) .
C31 C30 C29 120.3(4) .
C31 C30 H30 119.9 .
C29 C30 H30 119.9 .
C30 C31 C32 122.3(4) .
C30 C31 H31 118.8 .
C32 C31 H31 118.8 .
C31 C32 C33 118.6(4) .
C31 C32 C45 121.8(4) .
C33 C32 C45 119.6(4) .
C32 C33 C38 119.6(4) .
C32 C33 C34 122.0(4) .
C38 C33 C34 118.4(4) .
C35 C34 C33 121.9(4) .
C35 C34 H34 119.1 .
C33 C34 H34 119.1 .
C34 C35 C36 120.9(4) .
C34 C35 H35 119.5 .
C36 C35 H35 119.5 .
C23 C36 C37 120.5(4) .
C23 C36 C35 121.4(4) .
C37 C36 C35 118.1(4) .
C36 C37 C26 119.8(4) .
C36 C37 C38 120.9(4) .
C26 C37 C38 119.3(4) .
C29 C38 C33 119.9(4) .
C29 C38 C37 120.3(4) .
C33 C38 C37 119.7(4) .
O3 C39 C40 109.3(4) .
O3 C39 H39A 109.8 .
C40 C39 H39A 109.8 .
O3 C39 H39B 109.8 .
C40 C39 H39B 109.8 .
H39A C39 H39B 108.3 .
C39 C40 C41 112.6(5) .
C39 C40 H40A 109.1 .
C41 C40 H40A 109.1 .
C39 C40 H40B 109.1 .
C41 C40 H40B 109.1 .
H40A C40 H40B 107.8 .
C40 C41 H41A 109.5 .
C40 C41 H41B 109.5 .
H41A C41 H41B 109.5 .
C40 C41 H41C 109.5 .
H41A C41 H41C 109.5 .
H41B C41 H41C 109.5 .
C43 C42 O4 116.6(5) .
C43 C42 H42A 108.2 .
O4 C42 H42A 108.2 .
C43 C42 H42B 108.2 .
O4 C42 H42B 108.2 .
H42A C42 H42B 107.3 .
C42 C43 C44 113.4(6) .
C42 C43 H43A 108.9 .
C44 C43 H43A 108.9 .
C42 C43 H43B 108.9 .
C44 C43 H43B 108.9 .
H43A C43 H43B 107.7 .
C43 C44 H44A 109.5 .
C43 C44 H44B 109.5 .
H44A C44 H44B 109.5 .
C43 C44 H44C 109.5 .
H44A C44 H44C 109.5 .
H44B C44 H44C 109.5 .
C46 C45 C58 119.1(4) .
C46 C45 C32 120.8(4) .
C58 C45 C32 120.1(4) .
C47 C46 C45 122.5(4) .
C47 C46 H46 118.7 .
C45 C46 H46 118.7 .
C46 C47 C48 119.9(4) .
C46 C47 H47 120.1 .
C48 C47 H47 120.1 .
C47 C48 C59 119.3(4) .
C47 C48 C49 121.5(4) .
C59 C48 C49 119.1(4) .
C50 C49 O5 125.8(4) .
C50 C49 C48 119.4(4) .
O5 C49 C48 114.7(4) .
C49 C50 O6 119.7(4) .
C49 C50 C51 122.2(4) .
O6 C50 C51 118.0(4) .
C52 C51 C60 117.7(4) .
C52 C51 C50 123.0(4) .
C60 C51 C50 119.2(4) .
C53 C52 C51 121.6(5) .
C53 C52 H52 119.2 .
C51 C52 H52 119.2 .
C52 C53 C54 122.4(4) .
C52 C53 H53 118.8 .
C54 C53 H53 118.8 .
C53 C54 C55 118.1(4) .
C53 C54 C1 120.5(4) 3_666
C55 C54 C1 121.4(4) 3_666
C54 C55 C60 119.3(4) .
C54 C55 C56 122.0(4) .
C60 C55 C56 118.6(4) .
C57 C56 C55 121.3(4) .
C57 C56 H56 119.4 .
C55 C56 H56 119.4 .
C56 C57 C58 121.6(4) .
C56 C57 H57 119.2 .
C58 C57 H57 119.2 .
C45 C58 C57 122.2(4) .
C45 C58 C59 119.5(4) .
C57 C58 C59 118.2(4) .
C48 C59 C60 120.6(4) .
C48 C59 C58 119.6(4) .
C60 C59 C58 119.8(4) .
C55 C60 C51 120.7(4) .
C55 C60 C59 120.1(4) .
C51 C60 C59 119.2(4) .
O5 C61 C62 109.5(4) .
O5 C61 H61A 109.8 .
C62 C61 H61A 109.8 .
O5 C61 H61B 109.8 .
C62 C61 H61B 109.8 .
H61A C61 H61B 108.2 .
C61 C62 C63 111.1(4) .
C61 C62 H62A 109.4 .
C63 C62 H62A 109.4 .
C61 C62 H62B 109.4 .
C63 C62 H62B 109.4 .
H62A C62 H62B 108.0 .
C62 C63 H63A 109.5 .
C62 C63 H63B 109.5 .
H63A C63 H63B 109.5 .
C62 C63 H63C 109.5 .
H63A C63 H63C 109.5 .
H63B C63 H63C 109.5 .
O6 C64 C65 109.1(4) .
O6 C64 H64A 109.9 .
C65 C64 H64A 109.9 .
O6 C64 H64B 109.9 .
C65 C64 H64B 109.9 .
H64A C64 H64B 108.3 .
C64 C65 C66 111.9(4) .
C64 C65 H65A 109.2 .
C66 C65 H65A 109.2 .
C64 C65 H65B 109.2 .
C66 C65 H65B 109.2 .
H65A C65 H65B 107.9 .
C65 C66 H66A 109.5 .
C65 C66 H66B 109.5 .
H66A C66 H66B 109.5 .
C65 C66 H66C 109.5 .
H66A C66 H66C 109.5 .
H66B C66 H66C 109.5 .
Cl1 C67 Cl2 108.3(15) .
Cl1 C67 H67A 110.0 .
Cl2 C67 H67A 110.0 .
Cl1 C67 H67B 110.0 .
Cl2 C67 H67B 110.0 .
H67A C67 H67B 108.4 .
Cl4 C68 Cl3 108.4(15) .
Cl4 C68 H68A 110.0 .
Cl3 C68 H68A 110.0 .
Cl4 C68 H68B 110.0 .
Cl3 C68 H68B 110.0 .
H68A C68 H68B 108.4 .
C17 O1 C5 120.9(5) .
C5 O1 C17A 106.3(7) .
C6 O2 C20A 131.5(12) .
C6 O2 C20 104.5(5) .
C27 O3 C39 116.5(3) .
C28 O4 C42 114.3(4) .
C49 O5 C61 118.7(4) .
C50 O6 C64 114.3(3) .

loop_
_geom_bond_atom_site_label_1
_geom_bond_atom_site_label_2
_geom_bond_distance
_geom_bond_site_symmetry_2
C1 C2 1.385(7) .
C1 C14 1.411(6) .
C1 C54 1.490(6) 3_666
C2 C3 1.378(7) .
C2 H2 0.9500 .
C3 C4 1.393(6) .
C3 H3 0.9500 .
C4 C15 1.415(6) .
C4 C5 1.441(6) .
C5 C6 1.356(6) .
C5 O1 1.367(6) .
C6 O2 1.382(6) .
C6 C7 1.433(7) .
C7 C8 1.388(6) .
C7 C16 1.428(6) .
C8 C9 1.377(6) .
C8 H8 0.9500 .
C9 C10 1.399(6) .
C9 H9 0.9500 .
C10 C11 1.412(6) .
C10 C23 1.474(6) .
C11 C16 1.414(6) .
C11 C12 1.436(6) .
C12 C13 1.355(6) .
C12 H12 0.9500 .
C13 C14 1.427(7) .
C13 H13 0.9500 .
C14 C15 1.423(6) .
C15 C16 1.423(6) .
C17 O1 1.348(8) .
C17 C18 1.503(9) .
C17 H17A 0.9900 .
C17 H17B 0.9900 .
C18 C19 1.505(9) .
C18 H18A 0.9900 .
C18 H18B 0.9900 .
C19 H19A 0.9800 .
C19 H19B 0.9800 .
C19 H19C 0.9800 .
C17A C18A 1.542(17) .
C17A O1 1.609(17) .
C17A H17C 0.9900 .
C17A H17D 0.9900 .
C18A C19A 1.485(18) .
C18A H18C 0.9900 .
C18A H18D 0.9900 .
C19A H19D 0.9800 .
C19A H19E 0.9800 .
C19A H19F 0.9800 .
C20 C21 1.466(13) .
C20 O2 1.574(10) .
C20 H20A 0.9900 .
C20 H20B 0.9900 .
C21 C22 1.508(14) .
C21 H21A 0.9900 .
C21 H21B 0.9900 .
C22 H22A 0.9800 .
C22 H22B 0.9800 .
C22 H22C 0.9800 .
C20A C21A 1.41(3) .
C20A O2 1.38(2) .
C20A H20C 0.9900 .
C20A H20D 0.9900 .
C21A C22A 1.59(2) .
C21A H21C 0.9900 .
C21A H21D 0.9900 .
C22A H22D 0.9800 .
C22A H22E 0.9800 .
C22A H22F 0.9800 .
C23 C24 1.392(6) .
C23 C36 1.411(6) .
C24 C25 1.379(6) .
C24 H24 0.9500 .
C25 C26 1.399(6) .
C25 H25 0.9500 .
C26 C37 1.423(6) .
C26 C27 1.423(6) .
C27 C28 1.367(6) .
C27 O3 1.381(5) .
C28 O4 1.373(5) .
C28 C29 1.432(6) .
C29 C30 1.400(6) .
C29 C38 1.409(6) .
C30 C31 1.378(6) .
C30 H30 0.9500 .
C31 C32 1.384(6) .
C31 H31 0.9500 .
C32 C33 1.418(6) .
C32 C45 1.491(6) .
C33 C38 1.421(6) .
C33 C34 1.430(6) .
C34 C35 1.354(6) .
C34 H34 0.9500 .
C35 C36 1.445(6) .
C35 H35 0.9500 .
C36 C37 1.411(6) .
C37 C38 1.423(6) .
C39 O3 1.449(6) .
C39 C40 1.507(7) .
C39 H39A 0.9900 .
C39 H39B 0.9900 .
C40 C41 1.517(7) .
C40 H40A 0.9900 .
C40 H40B 0.9900 .
C41 H41A 0.9800 .
C41 H41B 0.9800 .
C41 H41C 0.9800 .
C42 C43 1.420(8) .
C42 O4 1.428(7) .
C42 H42A 0.9900 .
C42 H42B 0.9900 .
C43 C44 1.534(8) .
C43 H43A 0.9900 .
C43 H43B 0.9900 .
C44 H44A 0.9800 .
C44 H44B 0.9800 .
C44 H44C 0.9800 .
C45 C46 1.381(6) .
C45 C58 1.404(6) .
C46 C47 1.379(6) .
C46 H46 0.9500 .
C47 C48 1.401(6) .
C47 H47 0.9500 .
C48 C59 1.412(6) .
C48 C49 1.447(6) .
C49 C50 1.367(6) .
C49 O5 1.371(5) .
C50 O6 1.392(5) .
C50 C51 1.420(6) .
C51 C52 1.391(6) .
C51 C60 1.418(6) .
C52 C53 1.365(6) .
C52 H52 0.9500 .
C53 C54 1.390(6) .
C53 H53 0.9500 .
C54 C55 1.417(6) .
C54 C1 1.490(6) 3_666
C55 C60 1.418(6) .
C55 C56 1.434(6) .
C56 C57 1.353(6) .
C56 H56 0.9500 .
C57 C58 1.430(6) .
C57 H57 0.9500 .
C58 C59 1.432(6) .
C59 C60 1.424(6) .
C61 O5 1.425(6) .
C61 C62 1.503(7) .
C61 H61A 0.9900 .
C61 H61B 0.9900 .
C62 C63 1.513(7) .
C62 H62A 0.9900 .
C62 H62B 0.9900 .
C63 H63A 0.9800 .
C63 H63B 0.9800 .
C63 H63C 0.9800 .
C64 O6 1.443(5) .
C64 C65 1.488(7) .
C64 H64A 0.9900 .
C64 H64B 0.9900 .
C65 C66 1.494(7) .
C65 H65A 0.9900 .
C65 H65B 0.9900 .
C66 H66A 0.9800 .
C66 H66B 0.9800 .
C66 H66C 0.9800 .
C67 Cl1 1.77(2) .
C67 Cl2 1.78(2) .
C67 H67A 0.9900 .
C67 H67B 0.9900 .
C68 Cl4 1.65(2) .
C68 Cl3 1.75(2) .
C68 H68A 0.9900 .
C68 H68B 0.9900 .

loop_
_geom_torsion_atom_site_label_1
_geom_torsion_atom_site_label_2
_geom_torsion_atom_site_label_3
_geom_torsion_atom_site_label_4
_geom_torsion
_geom_torsion_site_symmetry_1
_geom_torsion_site_symmetry_4
C14 C1 C2 C3 -0.6(7) . .
C54 C1 C2 C3 -178.3(4) 3_666 .
C1 C2 C3 C4 1.7(7) . .
C2 C3 C4 C15 -0.5(6) . .
C2 C3 C4 C5 178.9(4) . .
C3 C4 C5 C6 -176.2(4) . .
C15 C4 C5 C6 3.3(6) . .
C3 C4 C5 O1 0.4(6) . .
C15 C4 C5 O1 179.9(4) . .
O1 C5 C6 O2 -1.2(7) . .
C4 C5 C6 O2 175.2(4) . .
O1 C5 C6 C7 178.0(4) . .
C4 C5 C6 C7 -5.6(7) . .
C5 C6 C7 C8 -173.0(4) . .
O2 C6 C7 C8 6.3(6) . .
C5 C6 C7 C16 3.8(6) . .
O2 C6 C7 C16 -176.9(4) . .
C16 C7 C8 C9 -0.3(6) . .
C6 C7 C8 C9 176.5(4) . .
C7 C8 C9 C10 0.5(7) . .
C8 C9 C10 C11 -0.3(6) . .
C8 C9 C10 C23 179.5(4) . .
C9 C10 C11 C16 -0.2(6) . .
C23 C10 C11 C16 -180.0(4) . .
C9 C10 C11 C12 -177.7(4) . .
C23 C10 C11 C12 2.5(6) . .
C10 C11 C12 C13 178.7(4) . .
C16 C11 C12 C13 1.1(6) . .
C11 C12 C13 C14 -0.7(7) . .
C2 C1 C14 C15 -1.7(6) . .
C54 C1 C14 C15 176.0(4) 3_666 .
C2 C1 C14 C13 175.5(4) . .
C54 C1 C14 C13 -6.8(7) 3_666 .
C12 C13 C14 C1 -178.9(4) . .
C12 C13 C14 C15 -1.7(7) . .
C3 C4 C15 C16 -179.8(4) . .
C5 C4 C15 C16 0.7(6) . .
C3 C4 C15 C14 -1.7(6) . .
C5 C4 C15 C14 178.8(4) . .
C1 C14 C15 C4 2.8(6) . .
C13 C14 C15 C4 -174.5(4) . .
C1 C14 C15 C16 -179.1(4) . .
C13 C14 C15 C16 3.6(6) . .
C10 C11 C16 C15 -176.8(4) . .
C12 C11 C16 C15 0.9(6) . .
C10 C11 C16 C7 0.4(6) . .
C12 C11 C16 C7 178.1(4) . .
C4 C15 C16 C11 174.8(4) . .
C14 C15 C16 C11 -3.2(6) . .
C4 C15 C16 C7 -2.3(6) . .
C14 C15 C16 C7 179.6(4) . .
C8 C7 C16 C11 -0.2(6) . .
C6 C7 C16 C11 -177.0(4) . .
C8 C7 C16 C15 177.1(4) . .
C6 C7 C16 C15 0.2(6) . .
O1 C17 C18 C19 -173.1(7) . .
O1 C17A C18A C19A 67(2) . .
O2 C20 C21 C22 -178.9(8) . .
O2 C20A C21A C22A -170.4(16) . .
C9 C10 C23 C24 -110.3(5) . .
C11 C10 C23 C24 69.4(5) . .
C9 C10 C23 C36 68.9(6) . .
C11 C10 C23 C36 -111.3(5) . .
C36 C23 C24 C25 -1.8(7) . .
C10 C23 C24 C25 177.5(4) . .
C23 C24 C25 C26 1.9(7) . .
C24 C25 C26 C37 -0.2(6) . .
C24 C25 C26 C27 178.9(4) . .
C25 C26 C27 C28 -179.2(4) . .
C37 C26 C27 C28 -0.1(6) . .
C25 C26 C27 O3 1.6(6) . .
C37 C26 C27 O3 -179.4(4) . .
O3 C27 C28 O4 0.2(7) . .
C26 C27 C28 O4 -179.0(4) . .
O3 C27 C28 C29 -176.5(4) . .
C26 C27 C28 C29 4.3(7) . .
C27 C28 C29 C30 172.9(4) . .
O4 C28 C29 C30 -3.9(6) . .
C27 C28 C29 C38 -5.7(6) . .
O4 C28 C29 C38 177.5(4) . .
C38 C29 C30 C31 -0.7(6) . .
C28 C29 C30 C31 -179.2(4) . .
C29 C30 C31 C32 -1.2(7) . .
C30 C31 C32 C33 1.5(7) . .
C30 C31 C32 C45 -179.7(4) . .
C31 C32 C33 C38 0.0(6) . .
C45 C32 C33 C38 -178.8(4) . .
C31 C32 C33 C34 179.1(4) . .
C45 C32 C33 C34 0.3(6) . .
C32 C33 C34 C35 -177.3(4) . .
C38 C33 C34 C35 1.8(6) . .
C33 C34 C35 C36 1.4(7) . .
C24 C23 C36 C37 0.0(6) . .
C10 C23 C36 C37 -179.2(4) . .
C24 C23 C36 C35 -178.1(4) . .
C10 C23 C36 C35 2.7(7) . .
C34 C35 C36 C23 174.9(4) . .
C34 C35 C36 C37 -3.2(6) . .
C23 C36 C37 C26 1.6(6) . .
C35 C36 C37 C26 179.8(4) . .
C23 C36 C37 C38 -176.4(4) . .
C35 C36 C37 C38 1.8(6) . .
C25 C26 C37 C36 -1.5(6) . .
C27 C26 C37 C36 179.4(4) . .
C25 C26 C37 C38 176.5(4) . .
C27 C26 C37 C38 -2.6(6) . .
C30 C29 C38 C33 2.1(6) . .
C28 C29 C38 C33 -179.3(4) . .
C30 C29 C38 C37 -175.6(4) . .
C28 C29 C38 C37 2.9(6) . .
C32 C33 C38 C29 -1.8(6) . .
C34 C33 C38 C29 179.1(4) . .
C32 C33 C38 C37 176.0(4) . .
C34 C33 C38 C37 -3.1(6) . .
C36 C37 C38 C29 179.1(4) . .
C26 C37 C38 C29 1.1(6) . .
C36 C37 C38 C33 1.3(6) . .
C26 C37 C38 C33 -176.6(4) . .
O3 C39 C40 C41 -69.8(5) . .
O4 C42 C43 C44 179.5(5) . .
C31 C32 C45 C46 100.8(5) . .
C33 C32 C45 C46 -80.4(5) . .
C31 C32 C45 C58 -79.8(6) . .
C33 C32 C45 C58 98.9(5) . .
C58 C45 C46 C47 -3.9(7) . .
C32 C45 C46 C47 175.5(4) . .
C45 C46 C47 C48 0.4(7) . .
C46 C47 C48 C59 3.0(7) . .
C46 C47 C48 C49 -174.4(4) . .
C47 C48 C49 C50 179.0(4) . .
C59 C48 C49 C50 1.6(6) . .
C47 C48 C49 O5 -0.9(6) . .
C59 C48 C49 O5 -178.3(4) . .
O5 C49 C50 O6 -0.7(7) . .
C48 C49 C50 O6 179.4(4) . .
O5 C49 C50 C51 -176.4(4) . .
C48 C49 C50 C51 3.6(7) . .
C49 C50 C51 C52 172.0(4) . .
O6 C50 C51 C52 -3.8(7) . .
C49 C50 C51 C60 -5.3(7) . .
O6 C50 C51 C60 178.9(4) . .
C60 C51 C52 C53 -2.1(7) . .
C50 C51 C52 C53 -179.4(4) . .
C51 C52 C53 C54 -1.0(7) . .
C52 C53 C54 C55 1.1(7) . .
C52 C53 C54 C1 179.8(4) . 3_666
C53 C54 C55 C60 1.9(6) . .
C1 C54 C55 C60 -176.8(4) 3_666 .
C53 C54 C55 C56 -176.2(4) . .
C1 C54 C55 C56 5.2(7) 3_666 .
C54 C55 C56 C57 -178.4(4) . .
C60 C55 C56 C57 3.6(7) . .
C55 C56 C57 C58 2.1(7) . .
C46 C45 C58 C57 -179.6(4) . .
C32 C45 C58 C57 1.0(6) . .
C46 C45 C58 C59 3.8(6) . .
C32 C45 C58 C59 -175.5(4) . .
C56 C57 C58 C45 178.3(4) . .
C56 C57 C58 C59 -5.1(6) . .
C47 C48 C59 C60 177.4(4) . .
C49 C48 C59 C60 -5.2(6) . .
C47 C48 C59 C58 -2.9(6) . .
C49 C48 C59 C58 174.5(4) . .
C45 C58 C59 C48 -0.5(6) . .
C57 C58 C59 C48 -177.2(4) . .
C45 C58 C59 C60 179.2(4) . .
C57 C58 C59 C60 2.5(6) . .
C54 C55 C60 C51 -5.0(6) . .
C56 C55 C60 C51 173.1(4) . .
C54 C55 C60 C59 175.9(4) . .
C56 C55 C60 C59 -6.0(6) . .
C52 C51 C60 C55 5.0(6) . .
C50 C51 C60 C55 -177.6(4) . .
C52 C51 C60 C59 -175.8(4) . .
C50 C51 C60 C59 1.6(6) . .
C48 C59 C60 C55 -177.3(4) . .
C58 C59 C60 C55 3.0(6) . .
C48 C59 C60 C51 3.6(6) . .
C58 C59 C60 C51 -176.2(4) . .
O5 C61 C62 C63 -178.6(4) . .
O6 C64 C65 C66 175.8(4) . .
C18 C17 O1 C5 -149.2(6) . .
C6 C5 O1 C17 -46.4(7) . .
C4 C5 O1 C17 137.1(6) . .
C6 C5 O1 C17A -75.5(10) . .
C4 C5 O1 C17A 108.0(10) . .
C18A C17A O1 C5 161.3(14) . .
C5 C6 O2 C20A -102.0(15) . .
C7 C6 O2 C20A 78.7(15) . .
C5 C6 O2 C20 -82.8(6) . .
C7 C6 O2 C20 97.9(6) . .
C21A C20A O2 C6 73(2) . .
C21 C20 O2 C6 -176.0(7) . .
C28 C27 O3 C39 52.1(6) . .
C26 C27 O3 C39 -128.6(4) . .
C40 C39 O3 C27 145.7(4) . .
C27 C28 O4 C42 99.8(5) . .
C29 C28 O4 C42 -83.5(5) . .
C43 C42 O4 C28 -63.4(7) . .
C50 C49 O5 C61 -46.6(6) . .
C48 C49 O5 C61 133.3(4) . .
C62 C61 O5 C49 -157.1(4) . .
C49 C50 O6 C64 108.0(5) . .
C51 C50 O6 C64 -76.1(5) . .
C65 C64 O6 C50 176.4(4) . .
